data_7061234
loop_
_publ_author_name
'Lobana, Tarlok S.'
'Sandhu, Amanpreet K.'
'Hundal, Geeta'
'Jasinski, Jerry P.'

_publ_section_title
;
 Heterocyclic-2-thione derivatives of metals incorporating cyclopalladated
 azobenzenes of variable nuclearity and N,S-bridged 1D polymer of
 [bis(pyridine-2-thiolato)mercury(ii)]
;
_journal_issue 6
_journal_name_full 'New Journal of Chemistry'
_journal_page_first 2722
_journal_page_last 2729
_journal_paper_doi 10.1039/D1NJ05564J
_journal_volume 46
_journal_year 2022
_chemical_formula_moiety 'C16 H17 Cl N4 Pd S'
_chemical_formula_sum 'C16 H17 Cl N4 Pd S'
_chemical_formula_weight 439.24
_space_group_crystal_system orthorhombic
_space_group_IT_number 19
_space_group_name_Hall 'P 2ac 2ab'
_space_group_name_H-M_alt 'P 21 21 21'
_atom_sites_solution_hydrogens mixed
_audit_creation_method SHELXL-2018/3
_audit_update_record
;
2021-12-30 deposited with the CCDC.	2022-01-10 downloaded from the CCDC.
;
_cell_angle_alpha 90
_cell_angle_beta 90
_cell_angle_gamma 90
_cell_formula_units_Z 4
_cell_length_a 7.3138(2)
_cell_length_b 11.8378(3)
_cell_length_c 19.4817(5)
_cell_measurement_reflns_used 6463
_cell_measurement_temperature 296(2)
_cell_measurement_theta_max 32.16
_cell_measurement_theta_min 2.71
_cell_volume 1686.71(8)
_computing_cell_refinement 'Bruker SAINT'
_computing_data_collection 'Bruker APEX2'
_computing_data_reduction 'Bruker SAINT'
_computing_molecular_graphics 'Bruker SHELXTL'
_computing_publication_material 'Bruker SHELXTL'
_computing_structure_refinement 'SHELXL-2018/3 (Sheldrick, 2018)'
_computing_structure_solution 'Sir-92 (Altomare et al., 1993)'
_diffrn_ambient_temperature 296(2)
_diffrn_measured_fraction_theta_full 0.999
_diffrn_measured_fraction_theta_max 0.987
_diffrn_measurement_device_type 'Bruker APEX-II CCD'
_diffrn_measurement_method '\f and \w scans'
_diffrn_radiation_monochromator graphite
_diffrn_radiation_source 'fine-focus sealed tube'
_diffrn_radiation_type MoK\a
_diffrn_radiation_wavelength 0.71073
_diffrn_reflns_av_R_equivalents 0.0243
_diffrn_reflns_av_unetI/netI 0.0353
_diffrn_reflns_Laue_measured_fraction_full 0.999
_diffrn_reflns_Laue_measured_fraction_max 0.987
_diffrn_reflns_limit_h_max 12
_diffrn_reflns_limit_h_min -11
_diffrn_reflns_limit_k_max 19
_diffrn_reflns_limit_k_min -19
_diffrn_reflns_limit_l_max 16
_diffrn_reflns_limit_l_min -31
_diffrn_reflns_number 17685
_diffrn_reflns_point_group_measured_fraction_full 0.999
_diffrn_reflns_point_group_measured_fraction_max 0.991
_diffrn_reflns_theta_full 25.242
_diffrn_reflns_theta_max 35.773
_diffrn_reflns_theta_min 2.013
_exptl_absorpt_coefficient_mu 1.386
_exptl_absorpt_correction_T_max 0.7470
_exptl_absorpt_correction_T_min 0.6377
_exptl_absorpt_correction_type multi-scan
_exptl_absorpt_process_details 'SADABS-2008/1 - Bruker AXS area detector scaling and absorption correction'
_exptl_crystal_colour 'Dark blue'
_exptl_crystal_density_diffrn 1.730
_exptl_crystal_description Needles
_exptl_crystal_F_000 880
_exptl_crystal_size_max 0.14
_exptl_crystal_size_mid 0.12
_exptl_crystal_size_min 0.10
_refine_diff_density_max 0.692
_refine_diff_density_min -0.552
_refine_diff_density_rms 0.082
_refine_ls_abs_structure_details
;
 Refined as an inversion twin.
;
_refine_ls_abs_structure_Flack 0.42(3)
_refine_ls_extinction_method none
_refine_ls_goodness_of_fit_ref 0.978
_refine_ls_hydrogen_treatment mixed
_refine_ls_matrix_type full
_refine_ls_number_parameters 213
_refine_ls_number_reflns 7642
_refine_ls_number_restraints 1
_refine_ls_restrained_S_all 0.979
_refine_ls_R_factor_all 0.0421
_refine_ls_R_factor_gt 0.0296
_refine_ls_shift/su_max 0.001
_refine_ls_shift/su_mean 0.000
_refine_ls_structure_factor_coef Fsqd
_refine_ls_weighting_details 'w=1/[\s^2^(Fo^2^)+(0.0349P)^2^] where P=(Fo^2^+2Fc^2^)/3'
_refine_ls_weighting_scheme calc
_refine_ls_wR_factor_gt 0.0629
_refine_ls_wR_factor_ref 0.0685
_reflns_Friedel_coverage 0.791
_reflns_Friedel_fraction_full 0.999
_reflns_Friedel_fraction_max 0.995
_reflns_number_gt 6443
_reflns_number_total 7642
_reflns_threshold_expression 'I > 2\s(I)'
_cod_data_source_file d1nj05564j2.cif
_cod_data_source_block GTSL6
_cod_depositor_comments
;
The following automatic conversions were performed:

data item '_exptl_absorpt_correction_type' value 'Multi-scan' was
changed to 'multi-scan' in accordance with the
/home/data/users/saulius/crontab/automatic-downloads/rss-feeds/RSC/lib/dictionaries/cif_core.dic
dictionary named 'cif_core.dic' version 2.4.2 last updated on
2011-04-26.

Automatic conversion script
Id: cif_fix_values 7556 2019-12-06 15:28:31Z antanas 

 Adding full bibliography for 7061231--7061235.cif.
;
_cod_database_code 7061234
_shelx_shelxl_version_number 2018/3
_shelx_space_group_comment
;
The symmetry employed for this shelxl refinement is uniquely defined
by the following loop, which should always be used as a source of
symmetry information in preference to the above space-group names.
They are only intended as comments.
;

loop_
_space_group_symop_operation_xyz
'x, y, z'
'x+1/2, -y+1/2, -z'
'-x, y+1/2, -z+1/2'
'-x+1/2, -y, z+1/2'

loop_
_atom_site_label
_atom_site_type_symbol
_atom_site_fract_x
_atom_site_fract_y
_atom_site_fract_z
_atom_site_U_iso_or_equiv
_atom_site_adp_type
_atom_site_occupancy
_atom_site_site_symmetry_order
_atom_site_calc_flag
_atom_site_refinement_flags_posn
_atom_site_refinement_flags_adp
_atom_site_refinement_flags_occupancy
_atom_site_disorder_assembly
_atom_site_disorder_group
C1 C 0.7749(5) 0.3554(2) 0.30629(13) 0.0315(5) Uani 1 1 d . . . . .
C2 C 0.8013(5) 0.4006(3) 0.37111(15) 0.0393(7) Uani 1 1 d . . . . .
H2 H 0.829684 0.476752 0.375819 0.047 Uiso 1 1 calc R U . . .
C3 C 0.7854(7) 0.3327(3) 0.42954(16) 0.0521(9) Uani 1 1 d . . . . .
H3 H 0.807064 0.364099 0.472528 0.063 Uiso 1 1 calc R U . . .
C4 C 0.7386(7) 0.2203(3) 0.42484(16) 0.0593(12) Uani 1 1 d . . . . .
H4 H 0.726530 0.176757 0.464316 0.071 Uiso 1 1 calc R U . . .
C5 C 0.7095(7) 0.1726(3) 0.36078(16) 0.0561(10) Uani 1 1 d . . . . .
H5 H 0.676433 0.097063 0.356644 0.067 Uiso 1 1 calc R U . . .
C6 C 0.7306(5) 0.2397(2) 0.30303(13) 0.0375(6) Uani 1 1 d . . . . .
C7 C 0.7350(5) 0.2004(2) 0.12347(13) 0.0321(6) Uani 1 1 d . . . . .
C8 C 0.5903(5) 0.1298(3) 0.10728(16) 0.0392(7) Uani 1 1 d . . . . .
H8 H 0.495128 0.118951 0.138247 0.047 Uiso 1 1 calc R U . . .
C9 C 0.5894(6) 0.0756(3) 0.04424(16) 0.0509(8) Uani 1 1 d . . . . .
H9 H 0.491496 0.029595 0.032028 0.061 Uiso 1 1 calc R U . . .
C10 C 0.7338(7) 0.0899(3) -0.00029(15) 0.0581(11) Uani 1 1 d . . . . .
H10 H 0.733999 0.051981 -0.042085 0.070 Uiso 1 1 calc R U . . .
C11 C 0.8766(7) 0.1590(3) 0.01604(17) 0.0569(11) Uani 1 1 d . . . . .
H11 H 0.974204 0.166996 -0.014188 0.068 Uiso 1 1 calc R U . . .
C12 C 0.8761(5) 0.2173(3) 0.07771(16) 0.0446(8) Uani 1 1 d . . . . .
H12 H 0.970022 0.267410 0.088138 0.053 Uiso 1 1 calc R U . . .
C13 C 0.7700(5) 0.7131(2) 0.21709(15) 0.0336(5) Uani 1 1 d . . . . .
C14 C 0.7238(6) 0.8329(3) 0.12603(19) 0.0506(8) Uani 1 1 d . . . . .
H14A H 0.604489 0.833212 0.104275 0.061 Uiso 1 1 calc R U . . .
H14B H 0.813692 0.862092 0.094007 0.061 Uiso 1 1 calc R U . . .
C15 C 0.7222(6) 0.9009(2) 0.19197(19) 0.0468(8) Uani 1 1 d . . . . .
H15A H 0.824496 0.952957 0.193793 0.056 Uiso 1 1 calc R U . . .
H15B H 0.609103 0.943022 0.196826 0.056 Uiso 1 1 calc R U . . .
C16 C 0.7346(5) 0.8437(3) 0.31636(18) 0.0449(7) Uani 1 1 d . . . . .
H16A H 0.744734 0.776569 0.343718 0.067 Uiso 1 1 calc R U . . .
H16B H 0.621687 0.881358 0.326776 0.067 Uiso 1 1 calc R U . . .
H16C H 0.835172 0.893183 0.326353 0.067 Uiso 1 1 calc R U . . .
N1 N 0.7137(4) 0.1873(2) 0.23924(12) 0.0375(5) Uani 1 1 d . . . . .
N2 N 0.7426(4) 0.25467(18) 0.18974(11) 0.0305(5) Uani 1 1 d . . . . .
N4 N 0.7379(4) 0.81380(19) 0.24459(13) 0.0409(6) Uani 1 1 d . . . . .
N5 N 0.7728(5) 0.7199(2) 0.14950(13) 0.0466(7) Uani 1 1 d D . . . .
H51 H 0.773(6) 0.664(3) 0.1247(19) 0.056 Uiso 1 1 d D U . . .
S1 S 0.80976(12) 0.59534(6) 0.26640(4) 0.03793(17) Uani 1 1 d . . . . .
Cl1 Cl 0.74683(18) 0.47976(6) 0.09500(4) 0.0547(3) Uani 1 1 d . . . . .
Pd1 Pd 0.77719(3) 0.42341(2) 0.21266(2) 0.02717(5) Uani 1 1 d . . . . .

loop_
_atom_site_aniso_label
_atom_site_aniso_U_11
_atom_site_aniso_U_22
_atom_site_aniso_U_33
_atom_site_aniso_U_23
_atom_site_aniso_U_13
_atom_site_aniso_U_12
C1 0.0398(14) 0.0291(11) 0.0255(10) -0.0001(9) -0.0001(11) 0.0056(12)
C2 0.057(2) 0.0327(13) 0.0285(12) -0.0024(10) -0.0021(13) 0.0050(13)
C3 0.085(3) 0.0471(18) 0.0244(13) -0.0029(11) -0.0044(17) 0.013(2)
C4 0.108(4) 0.0425(17) 0.0273(13) 0.0064(12) 0.0056(19) 0.009(2)
C5 0.105(3) 0.0322(14) 0.0312(14) 0.0034(11) 0.007(2) 0.006(2)
C6 0.0587(19) 0.0302(12) 0.0237(11) 0.0008(9) 0.0034(12) 0.0068(14)
C7 0.0459(17) 0.0255(10) 0.0249(11) -0.0015(8) -0.0014(11) 0.0017(11)
C8 0.0540(19) 0.0315(14) 0.0321(14) 0.0011(11) -0.0041(13) -0.0023(13)
C9 0.083(2) 0.0351(15) 0.0351(15) 0.0006(14) -0.0155(15) -0.010(2)
C10 0.117(4) 0.0309(14) 0.0262(13) -0.0041(10) -0.0051(19) 0.001(2)
C11 0.090(3) 0.047(2) 0.0329(17) -0.0080(14) 0.0193(18) -0.001(2)
C12 0.058(2) 0.0408(17) 0.0348(15) -0.0079(13) 0.0101(14) -0.0058(14)
C13 0.0365(13) 0.0252(10) 0.0391(13) -0.0016(10) -0.0008(14) -0.0010(10)
C14 0.067(2) 0.0364(15) 0.0484(18) 0.0077(13) -0.0115(19) 0.0001(17)
C15 0.057(2) 0.0269(13) 0.0569(19) 0.0056(12) -0.0067(17) 0.0038(14)
C16 0.051(2) 0.0348(14) 0.0493(17) -0.0120(12) 0.0025(16) -0.0017(15)
N1 0.0572(15) 0.0267(10) 0.0285(10) -0.0002(8) 0.0026(12) 0.0018(12)
N2 0.0411(14) 0.0247(9) 0.0257(9) -0.0019(7) 0.0009(9) 0.0030(9)
N4 0.0587(18) 0.0239(10) 0.0400(13) -0.0035(9) -0.0062(13) 0.0028(12)
N5 0.075(2) 0.0308(12) 0.0342(12) 0.0009(9) 0.0001(14) 0.0068(14)
S1 0.0585(5) 0.0256(3) 0.0297(3) -0.0022(2) -0.0032(3) 0.0013(3)
Cl1 0.1052(9) 0.0339(3) 0.0252(3) 0.0000(2) -0.0014(4) 0.0021(4)
Pd1 0.03424(9) 0.02456(8) 0.02271(8) -0.00123(7) 0.00090(8) 0.00200(8)

loop_
_atom_type_symbol
_atom_type_description
_atom_type_scat_dispersion_real
_atom_type_scat_dispersion_imag
_atom_type_scat_source
C C 0.0033 0.0016 'International Tables Vol C Tables 4.2.6.8 and 6.1.1.4'
H H 0.0000 0.0000 'International Tables Vol C Tables 4.2.6.8 and 6.1.1.4'
N N 0.0061 0.0033 'International Tables Vol C Tables 4.2.6.8 and 6.1.1.4'
S S 0.1246 0.1234 'International Tables Vol C Tables 4.2.6.8 and 6.1.1.4'
Pd Pd -0.9988 1.0072 'International Tables Vol C Tables 4.2.6.8 and 6.1.1.4'
Cl Cl 0.1484 0.1585 'International Tables Vol C Tables 4.2.6.8 and 6.1.1.4'

loop_
_geom_angle_atom_site_label_1
_geom_angle_atom_site_label_2
_geom_angle_atom_site_label_3
_geom_angle
_geom_angle_site_symmetry_1
_geom_angle_site_symmetry_3
_geom_angle_publ_flag
C2 C1 C6 116.7(2) . . ?
C2 C1 Pd1 132.6(2) . . ?
C6 C1 Pd1 110.69(19) . . ?
C1 C2 C3 120.6(3) . . ?
C1 C2 H2 119.7 . . ?
C3 C2 H2 119.7 . . ?
C4 C3 C2 121.5(3) . . ?
C4 C3 H3 119.3 . . ?
C2 C3 H3 119.3 . . ?
C3 C4 C5 119.4(3) . . ?
C3 C4 H4 120.3 . . ?
C5 C4 H4 120.3 . . ?
C6 C5 C4 118.7(3) . . ?
C6 C5 H5 120.6 . . ?
C4 C5 H5 120.6 . . ?
C5 C6 N1 117.3(3) . . ?
C5 C6 C1 123.1(3) . . ?
N1 C6 C1 119.5(2) . . ?
C12 C7 C8 120.8(3) . . ?
C12 C7 N2 119.0(3) . . ?
C8 C7 N2 120.1(3) . . ?
C7 C8 C9 119.0(3) . . ?
C7 C8 H8 120.5 . . ?
C9 C8 H8 120.5 . . ?
C10 C9 C8 119.8(3) . . ?
C10 C9 H9 120.1 . . ?
C8 C9 H9 120.1 . . ?
C11 C10 C9 121.0(3) . . ?
C11 C10 H10 119.5 . . ?
C9 C10 H10 119.5 . . ?
C10 C11 C12 119.9(4) . . ?
C10 C11 H11 120.0 . . ?
C12 C11 H11 120.0 . . ?
C7 C12 C11 119.4(3) . . ?
C7 C12 H12 120.3 . . ?
C11 C12 H12 120.3 . . ?
N5 C13 N4 110.5(2) . . ?
N5 C13 S1 127.2(2) . . ?
N4 C13 S1 122.2(2) . . ?
N5 C14 C15 102.9(3) . . ?
N5 C14 H14A 111.2 . . ?
C15 C14 H14A 111.2 . . ?
N5 C14 H14B 111.2 . . ?
C15 C14 H14B 111.2 . . ?
H14A C14 H14B 109.1 . . ?
N4 C15 C14 102.7(2) . . ?
N4 C15 H15A 111.2 . . ?
C14 C15 H15A 111.2 . . ?
N4 C15 H15B 111.2 . . ?
C14 C15 H15B 111.2 . . ?
H15A C15 H15B 109.1 . . ?
N4 C16 H16A 109.5 . . ?
N4 C16 H16B 109.5 . . ?
H16A C16 H16B 109.5 . . ?
N4 C16 H16C 109.5 . . ?
H16A C16 H16C 109.5 . . ?
H16B C16 H16C 109.5 . . ?
N2 N1 C6 112.5(2) . . ?
N1 N2 C7 113.2(2) . . ?
N1 N2 Pd1 117.68(17) . . ?
C7 N2 Pd1 129.04(17) . . ?
C13 N4 C16 127.9(3) . . ?
C13 N4 C15 111.4(3) . . ?
C16 N4 C15 120.4(3) . . ?
C13 N5 C14 111.4(3) . . ?
C13 N5 H51 122(3) . . ?
C14 N5 H51 124(3) . . ?
C13 S1 Pd1 116.46(10) . . ?
C1 Pd1 N2 78.80(10) . . ?
C1 Pd1 S1 86.67(8) . . ?
N2 Pd1 S1 165.43(6) . . ?
C1 Pd1 Cl1 170.45(9) . . ?
N2 Pd1 Cl1 92.93(6) . . ?
S1 Pd1 Cl1 101.45(3) . . ?

loop_
_geom_bond_atom_site_label_1
_geom_bond_atom_site_label_2
_geom_bond_distance
_geom_bond_site_symmetry_2
_geom_bond_publ_flag
C1 C2 1.385(4) . ?
C1 C6 1.408(4) . ?
C1 Pd1 1.994(3) . ?
C2 C3 1.398(4) . ?
C2 H2 0.9300 . ?
C3 C4 1.377(5) . ?
C3 H3 0.9300 . ?
C4 C5 1.386(5) . ?
C4 H4 0.9300 . ?
C5 C6 1.386(4) . ?
C5 H5 0.9300 . ?
C6 N1 1.394(4) . ?
C7 C12 1.378(5) . ?
C7 C8 1.385(4) . ?
C7 N2 1.443(3) . ?
C8 C9 1.386(4) . ?
C8 H8 0.9300 . ?
C9 C10 1.378(6) . ?
C9 H9 0.9300 . ?
C10 C11 1.364(6) . ?
C10 H10 0.9300 . ?
C11 C12 1.386(4) . ?
C11 H11 0.9300 . ?
C12 H12 0.9300 . ?
C13 N5 1.319(4) . ?
C13 N4 1.328(3) . ?
C13 S1 1.717(3) . ?
C14 N5 1.459(4) . ?
C14 C15 1.516(5) . ?
C14 H14A 0.9700 . ?
C14 H14B 0.9700 . ?
C15 N4 1.459(4) . ?
C15 H15A 0.9700 . ?
C15 H15B 0.9700 . ?
C16 N4 1.443(4) . ?
C16 H16A 0.9600 . ?
C16 H16B 0.9600 . ?
C16 H16C 0.9600 . ?
N1 N2 1.269(3) . ?
N2 Pd1 2.062(2) . ?
N5 H51 0.82(2) . ?
S1 Pd1 2.3012(7) . ?
Cl1 Pd1 2.3977(7) . ?
